data_4132755
loop_
_publ_author_name
'Delgado, Teresa'
'Tissot, Antoine'
'Gu\'en\'ee, Laure'
'Hauser, Andreas'
'Valverde-Mu\~noz, Francisco Javier'
'Seredyuk, Maksym'
'Real, Jos\'e Antonio'
'Pillet, S\'ebastien'
'Bendeif, El-Eulmi'
'Besnard, C\'eline'

_publ_section_title
;
 Very Long-Lived Photogenerated High-Spin Phase of a Multistable
 Spin-Crossover Molecular Material.
;
_journal_issue 40
_journal_name_full 'Journal of the American Chemical Society'
_journal_page_first 12870
_journal_page_last 12876
_journal_paper_doi 10.1021/jacs.8b06042
_journal_volume 140
_journal_year 2018
_chemical_formula_moiety 'C30 H48 Fe N10, 2(F6 P)'
_chemical_formula_sum 'C30 H48 F12 Fe N10 P2'
_chemical_formula_weight 894.57
_space_group_crystal_system triclinic
_space_group_IT_number 2
_space_group_name_Hall '-P 1'
_space_group_name_H-M_alt 'P -1'
_atom_sites_solution_hydrogens geom
_audit_creation_method SHELXL-2014/7
_cell_angle_alpha 91.425(5)
_cell_angle_beta 101.334(5)
_cell_angle_gamma 98.996(5)
_cell_formula_units_Z 2
_cell_length_a 9.2763(6)
_cell_length_b 10.2063(5)
_cell_length_c 22.0345(13)
_cell_measurement_reflns_used 24051
_cell_measurement_temperature 100(2)
_cell_measurement_theta_max 30.508
_cell_measurement_theta_min 2.833
_cell_volume 2017.0(2)
_computing_cell_refinement 'CrysAlisPro 1.171.39.43b (Rigaku OD, 2018)'
_computing_data_collection 'CrysAlisPro 1.171.39.43b (Rigaku OD, 2018)'
_computing_data_reduction 'CrysAlisPro 1.171.39.43b (Rigaku OD, 2018)'
_computing_structure_refinement 'SHELXL-2014/7 (Sheldrick, 2014)'
_computing_structure_solution 'SHELXS-2014/7 (Sheldrick, 2014)'
_diffrn_ambient_temperature 100(2)
_diffrn_measured_fraction_theta_full 0.998
_diffrn_measured_fraction_theta_max 0.999
_diffrn_measurement_device 'four-circle diffractometer'
_diffrn_measurement_device_type 'SuperNova, Dual, Cu at home/near, Atlas'
_diffrn_radiation_monochromator mirror
_diffrn_radiation_type 'Mo K\a'
_diffrn_radiation_wavelength 0.71073
_diffrn_reflns_av_R_equivalents 0.0873
_diffrn_reflns_av_unetI/netI 0.1953
_diffrn_reflns_Laue_measured_fraction_full 0.998
_diffrn_reflns_Laue_measured_fraction_max 0.999
_diffrn_reflns_limit_h_max 13
_diffrn_reflns_limit_h_min -13
_diffrn_reflns_limit_k_max 12
_diffrn_reflns_limit_k_min -14
_diffrn_reflns_limit_l_max 31
_diffrn_reflns_limit_l_min -30
_diffrn_reflns_number 24051
_diffrn_reflns_point_group_measured_fraction_full 0.998
_diffrn_reflns_point_group_measured_fraction_max 0.999
_diffrn_reflns_theta_full 25.242
_diffrn_reflns_theta_max 30.508
_diffrn_reflns_theta_min 2.833
_exptl_absorpt_coefficient_mu 0.545
_exptl_absorpt_correction_T_max 1.00000
_exptl_absorpt_correction_T_min 0.94950
_exptl_absorpt_correction_type multi-scan
_exptl_absorpt_process_details
;
CrysAlisPro 1.171.39.43b (Rigaku Oxford Diffraction, 2018)
Empirical absorption correction using spherical harmonics,
 implemented in SCALE3 ABSPACK scaling algorithm.
;
_exptl_crystal_density_diffrn 1.473
_exptl_crystal_description block
_exptl_crystal_F_000 924
_refine_diff_density_max 1.045
_refine_diff_density_min -0.640
_refine_diff_density_rms 0.111
_refine_ls_extinction_method none
_refine_ls_goodness_of_fit_ref 1.040
_refine_ls_hydrogen_treatment constr
_refine_ls_matrix_type full
_refine_ls_number_parameters 509
_refine_ls_number_reflns 12303
_refine_ls_number_restraints 4
_refine_ls_restrained_S_all 1.040
_refine_ls_R_factor_all 0.2072
_refine_ls_R_factor_gt 0.0949
_refine_ls_shift/su_max 0.000
_refine_ls_shift/su_mean 0.000
_refine_ls_structure_factor_coef Fsqd
_refine_ls_weighting_details 'w=1/[\s^2^(Fo^2^)+(0.0813P)^2^+2.2340P] where P=(Fo^2^+2Fc^2^)/3'
_refine_ls_weighting_scheme calc
_refine_ls_wR_factor_gt 0.2099
_refine_ls_wR_factor_ref 0.2651
_reflns_Friedel_coverage 0.000
_reflns_number_gt 5359
_reflns_number_total 12303
_reflns_threshold_expression 'I > 2\s(I)'
_cod_data_source_file ja8b06042_si_002.cif
_cod_data_source_block 1848627_slow_cooling_100K
_cod_database_code 4132755
_shelx_shelxl_version_number 2014/7
_shelx_space_group_comment
;
The symmetry employed for this shelxl refinement is uniquely defined
by the following loop, which should always be used as a source of
symmetry information in preference to the above space-group names.
They are only intended as comments.
;

loop_
_space_group_symop_operation_xyz
'x, y, z'
'-x, -y, -z'

loop_
_atom_site_label
_atom_site_type_symbol
_atom_site_fract_x
_atom_site_fract_y
_atom_site_fract_z
_atom_site_U_iso_or_equiv
_atom_site_adp_type
_atom_site_occupancy
_atom_site_site_symmetry_order
_atom_site_calc_flag
_atom_site_refinement_flags_posn
_atom_site_refinement_flags_adp
_atom_site_refinement_flags_occupancy
_atom_site_disorder_assembly
_atom_site_disorder_group
Fe Fe 0.37511(9) 0.82438(8) 0.27813(3) 0.0243(2) Uani 1 1 d . . . A 1
N1 N 0.3163(5) 0.7992(5) 0.1761(2) 0.0321(11) Uani 1 1 d . . . A 1
N2 N 0.5202(5) 0.6929(4) 0.2535(2) 0.0242(10) Uani 1 1 d . . . A 1
N3 N 0.1867(5) 0.6731(4) 0.2890(2) 0.0266(10) Uani 1 1 d . . . A 1
N4 N 0.4016(5) 0.8087(4) 0.37894(19) 0.0245(10) Uani 1 1 d . . . A 1
N5 N 0.2291(5) 0.9708(5) 0.2656(2) 0.0300(11) Uani 1 1 d . . . A 1
N6 N 0.5229(5) 1.0094(4) 0.26951(19) 0.0223(9) Uani 1 1 d . . . A 1
N7 N 0.6885(5) 0.8571(4) 0.35395(19) 0.0222(9) Uani 1 1 d . . . A 1
N8 N 0.3837(6) 0.7297(6) 0.0914(2) 0.0399(13) Uani 1 1 d . . . A 1
N9 N 0.0746(5) 0.5561(4) 0.3547(2) 0.0297(11) Uani 1 1 d . . . A 1
N10 N 0.2028(6) 1.1725(6) 0.2341(2) 0.0430(14) Uani 1 1 d D . . A 1
C1 C 0.2284(7) 0.8416(7) 0.1250(3) 0.0461(17) Uani 1 1 d . . . A 1
H1 H 0.1526 0.8909 0.1260 0.055 Uiso 1 1 calc R U . A 1
C2 C 0.2698(8) 0.8000(8) 0.0724(3) 0.0497(18) Uani 1 1 d . . . A 1
H2 H 0.2288 0.8161 0.0318 0.060 Uiso 1 1 calc R U . A 1
C3 C 0.4079(6) 0.7311(6) 0.1540(2) 0.0319(13) Uani 1 1 d . . . A 1
C4 C 0.5144(6) 0.6713(6) 0.1958(3) 0.0297(12) Uani 1 1 d . . . A 1
H4 H 0.5761 0.6194 0.1815 0.036 Uiso 1 1 calc R U . A 1
C5 C 0.6301(7) 0.6394(5) 0.2986(3) 0.0291(13) Uani 1 1 d . . . A 1
H5A H 0.6716 0.5731 0.2783 0.035 Uiso 1 1 calc R U . A 1
H5B H 0.5833 0.5975 0.3304 0.035 Uiso 1 1 calc R U . A 1
C6 C 0.7527(6) 0.7526(5) 0.3274(3) 0.0267(12) Uani 1 1 d . . . A 1
H6A H 0.8232 0.7199 0.3597 0.032 Uiso 1 1 calc R U . A 1
H6B H 0.8057 0.7885 0.2961 0.032 Uiso 1 1 calc R U . A 1
C7 C 0.4751(8) 0.6794(7) 0.0507(3) 0.0442(17) Uani 1 1 d . . . A 1
H7A H 0.4108 0.6374 0.0129 0.053 Uiso 1 1 calc R U . A 1
H7B H 0.5286 0.6135 0.0716 0.053 Uiso 1 1 calc R U . A 1
C8 C 0.5871(8) 0.7953(8) 0.0347(3) 0.0519(19) Uani 1 1 d . . . A 1
H8A H 0.6304 0.7647 0.0014 0.062 Uiso 1 1 calc R U . A 1
H8B H 0.5334 0.8661 0.0195 0.062 Uiso 1 1 calc R U . A 1
C9 C 0.7107(9) 0.8509(7) 0.0880(3) 0.0539(19) Uani 1 1 d . . . A 1
H9A H 0.7649 0.7806 0.1034 0.065 Uiso 1 1 calc R U . A 1
H9B H 0.6683 0.8830 0.1212 0.065 Uiso 1 1 calc R U . A 1
C10 C 0.8174(9) 0.9628(7) 0.0697(4) 0.063(2) Uani 1 1 d . . . A 1
H10A H 0.8945 0.9954 0.1050 0.076 Uiso 1 1 calc R U . A 1
H10B H 0.8611 0.9310 0.0374 0.076 Uiso 1 1 calc R U . A 1
H10C H 0.7645 1.0333 0.0551 0.076 Uiso 1 1 calc R U . A 1
C11 C 0.0622(6) 0.5922(5) 0.2566(3) 0.0277(12) Uani 1 1 d . . . A 1
H11 H 0.0295 0.5877 0.2138 0.033 Uiso 1 1 calc R U . A 1
C12 C -0.0059(6) 0.5197(5) 0.2969(3) 0.0299(13) Uani 1 1 d . . . A 1
H12 H -0.0920 0.4565 0.2867 0.036 Uiso 1 1 calc R U . A 1
C13 C 0.1909(6) 0.6486(5) 0.3485(3) 0.0243(12) Uani 1 1 d . . . A 1
C14 C 0.3057(6) 0.7207(5) 0.3960(2) 0.0263(12) Uani 1 1 d . . . A 1
H14 H 0.3104 0.7043 0.4376 0.032 Uiso 1 1 calc R U . A 1
C15 C 0.5242(6) 0.8805(5) 0.4263(2) 0.0251(12) Uani 1 1 d . . . A 1
H15A H 0.5073 0.8599 0.4674 0.030 Uiso 1 1 calc R U . A 1
H15B H 0.5297 0.9755 0.4225 0.030 Uiso 1 1 calc R U . A 1
C16 C 0.6690(6) 0.8385(5) 0.4173(2) 0.0275(12) Uani 1 1 d . . . A 1
H16A H 0.7521 0.8909 0.4459 0.033 Uiso 1 1 calc R U . A 1
H16B H 0.6677 0.7458 0.4262 0.033 Uiso 1 1 calc R U . A 1
C17 C 0.0435(7) 0.5012(5) 0.4137(3) 0.0335(14) Uani 1 1 d . . . A 1
H17A H -0.0626 0.4696 0.4086 0.040 Uiso 1 1 calc R U . A 1
H17B H 0.0712 0.5715 0.4463 0.040 Uiso 1 1 calc R U . A 1
C18 C 0.1284(7) 0.3871(5) 0.4331(3) 0.0311(13) Uani 1 1 d . . . A 1
H18A H 0.2345 0.4210 0.4415 0.037 Uiso 1 1 calc R U . A 1
H18B H 0.1033 0.3549 0.4714 0.037 Uiso 1 1 calc R U . A 1
C19 C 0.0956(7) 0.2716(5) 0.3852(3) 0.0325(13) Uani 1 1 d . . . A 1
H19A H 0.1398 0.2981 0.3501 0.039 Uiso 1 1 calc R U . A 1
H19B H -0.0113 0.2486 0.3705 0.039 Uiso 1 1 calc R U . A 1
C20 C 0.1568(7) 0.1500(6) 0.4118(3) 0.0403(15) Uani 1 1 d . . . A 1
H20A H 0.1343 0.0789 0.3804 0.048 Uiso 1 1 calc R U . A 1
H20B H 0.2629 0.1721 0.4258 0.048 Uiso 1 1 calc R U . A 1
H20C H 0.1119 0.1226 0.4462 0.048 Uiso 1 1 calc R U . A 1
C21 C 0.0810(7) 0.9813(8) 0.2528(3) 0.0442(17) Uani 1 1 d . . . A 1
H21 H 0.0042 0.9138 0.2568 0.053 Uiso 1 1 calc R U . A 1
C22 C 0.0617(8) 1.1036(8) 0.2335(3) 0.0506(19) Uani 1 1 d . . . A 1
H22 H -0.0282 1.1348 0.2221 0.061 Uiso 1 1 calc R U . A 1
C23 C 0.2993(7) 1.0888(6) 0.2530(2) 0.0302(13) Uani 1 1 d . . . A 1
C24 C 0.4600(6) 1.1113(5) 0.2579(2) 0.0267(12) Uani 1 1 d . . . A 1
H24 H 0.5133 1.1940 0.2530 0.032 Uiso 1 1 calc R U . A 1
C25 C 0.6861(6) 1.0293(5) 0.2778(2) 0.0272(12) Uani 1 1 d . . . A 1
H25A H 0.7237 1.1214 0.2722 0.033 Uiso 1 1 calc R U . A 1
H25B H 0.7144 0.9743 0.2470 0.033 Uiso 1 1 calc R U . A 1
C26 C 0.7529(6) 0.9924(5) 0.3425(2) 0.0217(11) Uani 1 1 d . . . A 1
H26A H 0.8600 0.9988 0.3470 0.026 Uiso 1 1 calc R U . A 1
H26B H 0.7343 1.0544 0.3730 0.026 Uiso 1 1 calc R U . A 1
C27A C 0.236(3) 1.3005(12) 0.2070(6) 0.062(4) Uani 0.586(7) 1 d D . P A 1
H27A H 0.3428 1.3319 0.2163 0.074 Uiso 1 1 calc R U . A 1
H27B H 0.1876 1.3659 0.2243 0.074 Uiso 1 1 calc R U . A 1
C28A C 0.1790(12) 1.2811(9) 0.1370(5) 0.0290(19) Uani 0.586(7) 1 d D . P A 1
H28A H 0.2382 1.2268 0.1187 0.035 Uiso 1 1 calc R U . A 1
H28B H 0.0760 1.2371 0.1277 0.035 Uiso 1 1 calc R U . A 1
C29A C 0.1919(12) 1.4178(9) 0.1110(5) 0.037(2) Uani 0.586(7) 1 d D . P A 1
H29A H 0.1313 1.4701 0.1296 0.044 Uiso 1 1 calc R U . A 1
H29B H 0.2946 1.4619 0.1227 0.044 Uiso 1 1 calc R U . A 1
C30A C 0.1439(15) 1.4142(12) 0.0419(5) 0.050(3) Uani 0.586(7) 1 d D . P A 1
H30A H 0.1545 1.5033 0.0283 0.060 Uiso 1 1 calc R U . A 1
H30B H 0.2049 1.3645 0.0231 0.060 Uiso 1 1 calc R U . A 1
H30C H 0.0415 1.3727 0.0300 0.060 Uiso 1 1 calc R U . A 1
P1 P 0.60040(17) 0.34432(13) 0.41027(7) 0.0260(3) Uani 1 1 d . . . B 1
P2 P 0.6929(2) 1.33923(15) 0.14120(7) 0.0375(4) Uani 1 1 d . . . C 1
F1 F 0.5224(4) 0.3532(3) 0.46819(15) 0.0350(8) Uani 1 1 d . . . B 1
F2 F 0.5203(4) 0.1939(3) 0.39437(17) 0.0446(10) Uani 1 1 d . . . B 1
F3 F 0.7385(4) 0.2926(3) 0.45360(15) 0.0393(9) Uani 1 1 d . . . B 1
F4 F 0.6807(4) 0.3355(3) 0.35234(14) 0.0362(8) Uani 1 1 d . . . B 1
F5 F 0.6843(4) 0.4932(3) 0.42610(16) 0.0373(8) Uani 1 1 d . . . B 1
F6 F 0.4639(4) 0.3944(4) 0.36652(17) 0.0459(9) Uani 1 1 d . . . B 1
F7 F 0.6246(6) 1.3737(3) 0.19999(16) 0.0692(15) Uani 1 1 d . . . C 1
F8 F 0.6111(6) 1.1897(3) 0.13898(19) 0.0743(16) Uani 1 1 d . . . C 1
F9 F 0.8331(7) 1.3015(4) 0.1869(2) 0.098(2) Uani 1 1 d . . . C 1
F10 F 0.7617(4) 1.3059(4) 0.08319(17) 0.0494(10) Uani 1 1 d . . . C 1
F11 F 0.7724(4) 1.4900(3) 0.14493(18) 0.0510(10) Uani 1 1 d . . . C 1
F12 F 0.5520(4) 1.3777(4) 0.09660(16) 0.0486(10) Uani 1 1 d . . . C 1
C28B C 0.1688(16) 1.3686(12) 0.1605(6) 0.0290(19) Uani 0.414(7) 1 d D . P A 2
C29B C 0.1843(19) 1.2874(15) 0.1045(7) 0.037(2) Uani 0.414(7) 1 d D . P A 2
C30B C 0.105(2) 1.3344(19) 0.0451(8) 0.050(3) Uani 0.414(7) 1 d D . P A 2
C27B C 0.235(4) 1.3144(18) 0.2218(10) 0.062(4) Uani 0.414(7) 1 d D . P A 2

loop_
_atom_site_aniso_label
_atom_site_aniso_U_11
_atom_site_aniso_U_22
_atom_site_aniso_U_33
_atom_site_aniso_U_23
_atom_site_aniso_U_13
_atom_site_aniso_U_12
Fe 0.0220(4) 0.0327(4) 0.0195(4) 0.0012(3) 0.0081(3) 0.0038(3)
N1 0.023(3) 0.054(3) 0.021(2) 0.002(2) 0.006(2) 0.011(2)
N2 0.028(3) 0.021(2) 0.022(2) 0.0029(18) 0.0036(19) 0.0005(19)
N3 0.022(2) 0.033(2) 0.024(2) -0.0028(19) 0.0059(19) 0.002(2)
N4 0.026(3) 0.026(2) 0.022(2) -0.0043(18) 0.0101(19) 0.0005(19)
N5 0.021(3) 0.046(3) 0.026(2) 0.000(2) 0.008(2) 0.012(2)
N6 0.023(2) 0.029(2) 0.019(2) 0.0061(18) 0.0066(18) 0.0113(19)
N7 0.024(2) 0.023(2) 0.022(2) 0.0035(17) 0.0089(19) 0.0052(18)
N8 0.033(3) 0.073(4) 0.016(2) -0.006(2) 0.006(2) 0.016(3)
N9 0.022(3) 0.029(2) 0.037(3) -0.007(2) 0.007(2) 0.000(2)
N10 0.041(3) 0.068(4) 0.031(3) 0.007(3) 0.013(2) 0.033(3)
C1 0.034(4) 0.083(5) 0.025(3) 0.004(3) 0.006(3) 0.023(4)
C2 0.037(4) 0.091(6) 0.023(3) 0.006(3) 0.004(3) 0.021(4)
C3 0.023(3) 0.056(4) 0.018(3) -0.001(3) 0.006(2) 0.009(3)
C4 0.021(3) 0.042(3) 0.028(3) -0.001(2) 0.009(2) 0.006(2)
C5 0.038(4) 0.020(3) 0.029(3) 0.006(2) 0.004(3) 0.006(2)
C6 0.023(3) 0.027(3) 0.030(3) -0.001(2) 0.000(2) 0.009(2)
C7 0.041(4) 0.068(4) 0.025(3) -0.012(3) 0.012(3) 0.004(3)
C8 0.039(4) 0.085(5) 0.037(4) -0.008(4) 0.019(3) 0.011(4)
C9 0.056(5) 0.061(5) 0.044(4) -0.008(4) 0.008(4) 0.013(4)
C10 0.068(6) 0.045(4) 0.064(5) 0.008(4) -0.007(4) -0.001(4)
C11 0.022(3) 0.030(3) 0.031(3) -0.006(2) 0.003(2) 0.008(2)
C12 0.023(3) 0.024(3) 0.041(3) -0.006(2) 0.003(3) 0.006(2)
C13 0.023(3) 0.024(3) 0.031(3) -0.003(2) 0.015(2) 0.004(2)
C14 0.030(3) 0.030(3) 0.023(3) 0.003(2) 0.017(2) 0.004(2)
C15 0.025(3) 0.029(3) 0.019(3) -0.006(2) 0.007(2) -0.005(2)
C16 0.028(3) 0.028(3) 0.023(3) 0.005(2) 0.000(2) -0.001(2)
C17 0.032(3) 0.033(3) 0.037(3) 0.000(3) 0.018(3) -0.004(3)
C18 0.025(3) 0.033(3) 0.035(3) -0.003(2) 0.013(3) 0.000(2)
C19 0.030(3) 0.034(3) 0.034(3) -0.001(3) 0.008(3) 0.003(3)
C20 0.033(4) 0.043(4) 0.042(4) -0.002(3) 0.003(3) 0.005(3)
C21 0.024(3) 0.087(5) 0.027(3) 0.000(3) 0.010(3) 0.019(3)
C22 0.032(4) 0.101(6) 0.032(3) 0.013(4) 0.015(3) 0.038(4)
C23 0.030(3) 0.043(3) 0.021(3) 0.001(2) 0.004(2) 0.017(3)
C24 0.031(3) 0.030(3) 0.023(3) 0.005(2) 0.011(2) 0.009(2)
C25 0.020(3) 0.034(3) 0.030(3) 0.009(2) 0.009(2) 0.005(2)
C26 0.020(3) 0.024(3) 0.022(3) 0.002(2) 0.006(2) 0.003(2)
C27A 0.100(7) 0.079(6) 0.047(8) 0.044(5) 0.058(8) 0.078(6)
C28A 0.031(5) 0.026(4) 0.038(5) 0.017(4) 0.017(4) 0.012(4)
C29A 0.034(5) 0.037(5) 0.042(5) 0.007(4) 0.010(4) 0.010(4)
C30A 0.056(7) 0.055(7) 0.053(6) 0.022(6) 0.030(5) 0.025(7)
P1 0.0264(8) 0.0240(7) 0.0294(8) 0.0071(6) 0.0090(6) 0.0042(6)
P2 0.0554(12) 0.0291(8) 0.0230(8) 0.0034(6) -0.0003(7) 0.0023(8)
F1 0.037(2) 0.0360(18) 0.040(2) 0.0054(15) 0.0200(16) 0.0132(15)
F2 0.055(3) 0.0266(17) 0.054(2) 0.0014(16) 0.027(2) -0.0046(17)
F3 0.043(2) 0.051(2) 0.0348(19) 0.0148(16) 0.0163(17) 0.0259(17)
F4 0.037(2) 0.0421(19) 0.0289(18) 0.0013(15) 0.0128(15) -0.0033(16)
F5 0.032(2) 0.0289(17) 0.050(2) 0.0013(15) 0.0100(17) -0.0002(15)
F6 0.030(2) 0.058(2) 0.048(2) 0.0250(18) 0.0043(17) 0.0037(17)
F7 0.152(5) 0.032(2) 0.027(2) 0.0022(16) 0.037(3) 0.003(2)
F8 0.142(5) 0.029(2) 0.052(3) -0.0084(18) 0.044(3) -0.013(2)
F9 0.146(5) 0.064(3) 0.062(3) -0.012(2) -0.060(3) 0.056(3)
F10 0.047(2) 0.060(2) 0.047(2) 0.0063(18) 0.0136(19) 0.0223(19)
F11 0.046(3) 0.036(2) 0.066(3) 0.0062(18) 0.002(2) 0.0027(18)
F12 0.036(2) 0.075(3) 0.036(2) -0.0065(18) 0.0087(17) 0.0135(19)
C28B 0.031(5) 0.026(4) 0.038(5) 0.017(4) 0.017(4) 0.012(4)
C29B 0.034(5) 0.037(5) 0.042(5) 0.007(4) 0.010(4) 0.010(4)
C30B 0.056(7) 0.055(7) 0.053(6) 0.022(6) 0.030(5) 0.025(7)
C27B 0.100(7) 0.079(6) 0.047(8) 0.044(5) 0.058(8) 0.078(6)

loop_
_atom_type_symbol
_atom_type_description
_atom_type_scat_dispersion_real
_atom_type_scat_dispersion_imag
_atom_type_scat_source
C C 0.0033 0.0016 'International Tables Vol C Tables 4.2.6.8 and 6.1.1.4'
H H 0.0000 0.0000 'International Tables Vol C Tables 4.2.6.8 and 6.1.1.4'
F F 0.0171 0.0103 'International Tables Vol C Tables 4.2.6.8 and 6.1.1.4'
Fe Fe 0.3463 0.8444 'International Tables Vol C Tables 4.2.6.8 and 6.1.1.4'
N N 0.0061 0.0033 'International Tables Vol C Tables 4.2.6.8 and 6.1.1.4'
P P 0.1023 0.0942 'International Tables Vol C Tables 4.2.6.8 and 6.1.1.4'

loop_
_geom_angle_atom_site_label_1
_geom_angle_atom_site_label_2
_geom_angle_atom_site_label_3
_geom_angle
N5 Fe N2 157.72(17)
N5 Fe N6 76.01(17)
N2 Fe N6 95.79(16)
N5 Fe N4 99.19(16)
N2 Fe N4 102.88(16)
N6 Fe N4 103.47(15)
N5 Fe N3 89.71(18)
N2 Fe N3 98.60(16)
N6 Fe N3 165.42(16)
N4 Fe N3 75.57(16)
N5 Fe N1 83.90(17)
N2 Fe N1 75.15(17)
N6 Fe N1 88.82(17)
N4 Fe N1 167.71(17)
N3 Fe N1 92.62(17)
C3 N1 C1 105.6(5)
C3 N1 Fe 111.3(4)
C1 N1 Fe 142.5(4)
C4 N2 C5 119.5(5)
C4 N2 Fe 116.5(4)
C5 N2 Fe 123.8(3)
C13 N3 C11 105.5(4)
C13 N3 Fe 111.5(3)
C11 N3 Fe 143.0(4)
C14 N4 C15 118.6(4)
C14 N4 Fe 115.1(4)
C15 N4 Fe 126.0(3)
C23 N5 C21 104.8(5)
C23 N5 Fe 111.9(4)
C21 N5 Fe 141.3(5)
C24 N6 C25 117.0(5)
C24 N6 Fe 116.0(4)
C25 N6 Fe 127.0(3)
C16 N7 C6 114.5(4)
C16 N7 C26 114.5(4)
C6 N7 C26 114.5(4)
C3 N8 C2 107.1(5)
C3 N8 C7 127.1(5)
C2 N8 C7 125.2(5)
C13 N9 C12 106.9(5)
C13 N9 C17 126.6(5)
C12 N9 C17 126.5(5)
C23 N10 C22 106.7(6)
C23 N10 C27A 126.6(12)
C22 N10 C27A 125.5(12)
C2 C1 N1 109.5(6)
C2 C1 H1 125.2
N1 C1 H1 125.2
C1 C2 N8 106.4(6)
C1 C2 H2 126.8
N8 C2 H2 126.8
N1 C3 N8 111.3(5)
N1 C3 C4 119.9(5)
N8 C3 C4 128.8(5)
N2 C4 C3 116.6(5)
N2 C4 H4 121.7
C3 C4 H4 121.7
N2 C5 C6 108.6(4)
N2 C5 H5A 110.0
C6 C5 H5A 110.0
N2 C5 H5B 110.0
C6 C5 H5B 110.0
H5A C5 H5B 108.4
N7 C6 C5 109.9(5)
N7 C6 H6A 109.7
C5 C6 H6A 109.7
N7 C6 H6B 109.7
C5 C6 H6B 109.7
H6A C6 H6B 108.2
N8 C7 C8 110.0(5)
N8 C7 H7A 109.7
C8 C7 H7A 109.7
N8 C7 H7B 109.7
C8 C7 H7B 109.7
H7A C7 H7B 108.2
C9 C8 C7 114.3(6)
C9 C8 H8A 108.7
C7 C8 H8A 108.7
C9 C8 H8B 108.7
C7 C8 H8B 108.7
H8A C8 H8B 107.6
C8 C9 C10 112.1(6)
C8 C9 H9A 109.2
C10 C9 H9A 109.2
C8 C9 H9B 109.2
C10 C9 H9B 109.2
H9A C9 H9B 107.9
C9 C10 H10A 109.5
C9 C10 H10B 109.5
H10A C10 H10B 109.5
C9 C10 H10C 109.5
H10A C10 H10C 109.5
H10B C10 H10C 109.5
C12 C11 N3 109.1(5)
C12 C11 H11 125.4
N3 C11 H11 125.4
N9 C12 C11 107.4(5)
N9 C12 H12 126.3
C11 C12 H12 126.3
N3 C13 N9 111.0(5)
N3 C13 C14 120.3(4)
N9 C13 C14 128.6(5)
N4 C14 C13 117.4(5)
N4 C14 H14 121.3
C13 C14 H14 121.3
N4 C15 C16 108.6(4)
N4 C15 H15A 110.0
C16 C15 H15A 110.0
N4 C15 H15B 110.0
C16 C15 H15B 110.0
H15A C15 H15B 108.3
N7 C16 C15 110.5(4)
N7 C16 H16A 109.6
C15 C16 H16A 109.6
N7 C16 H16B 109.6
C15 C16 H16B 109.6
H16A C16 H16B 108.1
N9 C17 C18 112.4(4)
N9 C17 H17A 109.1
C18 C17 H17A 109.1
N9 C17 H17B 109.1
C18 C17 H17B 109.1
H17A C17 H17B 107.9
C19 C18 C17 113.9(5)
C19 C18 H18A 108.8
C17 C18 H18A 108.8
C19 C18 H18B 108.8
C17 C18 H18B 108.8
H18A C18 H18B 107.7
C18 C19 C20 111.6(5)
C18 C19 H19A 109.3
C20 C19 H19A 109.3
C18 C19 H19B 109.3
C20 C19 H19B 109.3
H19A C19 H19B 108.0
C19 C20 H20A 109.5
C19 C20 H20B 109.5
H20A C20 H20B 109.5
C19 C20 H20C 109.5
H20A C20 H20C 109.5
H20B C20 H20C 109.5
C22 C21 N5 110.7(6)
C22 C21 H21 124.6
N5 C21 H21 124.6
C21 C22 N10 106.1(6)
C21 C22 H22 127.0
N10 C22 H22 127.0
N5 C23 N10 111.7(5)
N5 C23 C24 120.1(5)
N10 C23 C24 128.1(6)
N6 C24 C23 115.3(5)
N6 C24 H24 122.3
C23 C24 H24 122.3
N6 C25 C26 109.3(4)
N6 C25 H25A 109.8
C26 C25 H25A 109.8
N6 C25 H25B 109.8
C26 C25 H25B 109.8
H25A C25 H25B 108.3
N7 C26 C25 110.9(4)
N7 C26 H26A 109.5
C25 C26 H26A 109.5
N7 C26 H26B 109.5
C25 C26 H26B 109.5
H26A C26 H26B 108.0
N10 C27A C28A 108.1(9)
N10 C27A H27A 110.1
C28A C27A H27A 110.1
N10 C27A H27B 110.1
C28A C27A H27B 110.1
H27A C27A H27B 108.4
C29A C28A C27A 107.3(8)
C29A C28A H28A 110.3
C27A C28A H28A 110.3
C29A C28A H28B 110.3
C27A C28A H28B 110.3
H28A C28A H28B 108.5
C30A C29A C28A 113.4(9)
C30A C29A H29A 108.9
C28A C29A H29A 108.9
C30A C29A H29B 108.9
C28A C29A H29B 108.9
H29A C29A H29B 107.7
C29A C30A H30A 109.5
C29A C30A H30B 109.5
H30A C30A H30B 109.5
C29A C30A H30C 109.5
H30A C30A H30C 109.5
H30B C30A H30C 109.5
F5 P1 F1 90.32(18)
F5 P1 F6 90.9(2)
F1 P1 F6 90.6(2)
F5 P1 F2 178.6(2)
F1 P1 F2 90.56(18)
F6 P1 F2 90.2(2)
F5 P1 F4 89.45(18)
F1 P1 F4 179.4(2)
F6 P1 F4 90.0(2)
F2 P1 F4 89.66(18)
F5 P1 F3 89.49(19)
F1 P1 F3 90.11(18)
F6 P1 F3 179.2(2)
F2 P1 F3 89.4(2)
F4 P1 F3 89.35(19)
F12 P2 F9 179.0(3)
F12 P2 F10 90.5(2)
F9 P2 F10 90.5(3)
F12 P2 F8 90.5(3)
F9 P2 F8 89.6(3)
F10 P2 F8 90.5(2)
F12 P2 F11 89.3(2)
F9 P2 F11 90.5(2)
F10 P2 F11 91.1(2)
F8 P2 F11 178.4(2)
F12 P2 F7 89.8(2)
F9 P2 F7 89.2(3)
F10 P2 F7 179.6(3)
F8 P2 F7 89.8(2)
F11 P2 F7 88.6(2)
C29B C28B C27B 113.1(17)
C30B C29B C28B 112.1(13)

loop_
_geom_bond_atom_site_label_1
_geom_bond_atom_site_label_2
_geom_bond_distance
Fe N5 2.156(5)
Fe N2 2.173(4)
Fe N6 2.189(4)
Fe N4 2.199(4)
Fe N3 2.199(4)
Fe N1 2.205(5)
N1 C3 1.332(7)
N1 C1 1.377(8)
N2 C4 1.275(6)
N2 C5 1.458(7)
N3 C13 1.335(7)
N3 C11 1.369(7)
N4 C14 1.279(6)
N4 C15 1.469(6)
N5 C23 1.339(7)
N5 C21 1.369(7)
N6 C24 1.277(6)
N6 C25 1.470(7)
N7 C16 1.456(6)
N7 C6 1.462(6)
N7 C26 1.465(6)
N8 C3 1.353(7)
N8 C2 1.373(8)
N8 C7 1.482(7)
N9 C13 1.349(6)
N9 C12 1.354(7)
N9 C17 1.489(7)
N10 C23 1.347(7)
N10 C22 1.383(9)
N10 C27A 1.464(12)
C1 C2 1.368(8)
C1 H1 0.9300
C2 H2 0.9300
C3 C4 1.433(8)
C4 H4 0.9300
C5 C6 1.517(7)
C5 H5A 0.9700
C5 H5B 0.9700
C6 H6A 0.9700
C6 H6B 0.9700
C7 C8 1.544(9)
C7 H7A 0.9700
C7 H7B 0.9700
C8 C9 1.500(9)
C8 H8A 0.9700
C8 H8B 0.9700
C9 C10 1.508(10)
C9 H9A 0.9700
C9 H9B 0.9700
C10 H10A 0.9600
C10 H10B 0.9600
C10 H10C 0.9600
C11 C12 1.358(8)
C11 H11 0.9300
C12 H12 0.9300
C13 C14 1.432(7)
C14 H14 0.9300
C15 C16 1.519(8)
C15 H15A 0.9700
C15 H15B 0.9700
C16 H16A 0.9700
C16 H16B 0.9700
C17 C18 1.529(8)
C17 H17A 0.9700
C17 H17B 0.9700
C18 C19 1.516(7)
C18 H18A 0.9700
C18 H18B 0.9700
C19 C20 1.527(8)
C19 H19A 0.9700
C19 H19B 0.9700
C20 H20A 0.9600
C20 H20B 0.9600
C20 H20C 0.9600
C21 C22 1.355(10)
C21 H21 0.9300
C22 H22 0.9300
C23 C24 1.455(8)
C24 H24 0.9300
C25 C26 1.522(7)
C25 H25A 0.9700
C25 H25B 0.9700
C26 H26A 0.9700
C26 H26B 0.9700
C27A C28A 1.528(14)
C27A H27A 0.9700
C27A H27B 0.9700
C28A C29A 1.517(11)
C28A H28A 0.9700
C28A H28B 0.9700
C29A C30A 1.499(13)
C29A H29A 0.9700
C29A H29B 0.9700
C30A H30A 0.9600
C30A H30B 0.9600
C30A H30C 0.9600
P1 F5 1.592(3)
P1 F1 1.593(3)
P1 F6 1.594(4)
P1 F2 1.595(3)
P1 F4 1.607(3)
P1 F3 1.608(4)
P2 F12 1.582(4)
P2 F9 1.586(5)
P2 F10 1.589(4)
P2 F8 1.590(4)
P2 F11 1.592(4)
P2 F7 1.604(4)
C28B C29B 1.510(15)
C28B C27B 1.526(17)
C29B C30B 1.501(17)
